data_9014021
loop_
_publ_author_name
'Romero, S.'
'Mosset, A.'
'Trombe, J.'

_publ_section_title
;
 Two new families of lanthanide mixed-ligand complexes, oxalate-carbonate and
 oxalate-formate: synthesis and and structure of (Ce(H2O))2(C2O4)2(CO3)*2.5H2O
 _cod_database_code 1008973
;
_journal_name_full 'Journal of Solid State Chemistry'
_journal_page_first 256
_journal_page_last 266
_journal_paper_doi 10.1006/jssc.1996.0382
_journal_volume 127
_journal_year 1996
_chemical_formula_sum 'C3 Ce O6'
_space_group_IT_number 62
_symmetry_space_group_name_Hall '-P 2ac 2n'
_symmetry_space_group_name_H-M 'P n m a'
_cell_angle_alpha 90
_cell_angle_beta 90
_cell_angle_gamma 90
_cell_length_a 7.322
_cell_length_b 10.825
_cell_length_c 6.738
_cell_formula_units_Z 4
_cell_volume 534.058
_database_code_amcsd 0016836
_exptl_crystal_density_diffrn 3.385
_cod_duplicate_entry 1008973
_cod_original_formula_sum 'Ce O6 C3'
_cod_database_code 9014021
_amcsd_formula_title 'Ce H O6'

loop_
_space_group_symop_operation_xyz
x,y,z
x,1/2-y,z
-x,1/2+y,-z
1/2-x,1/2+y,1/2+z
1/2+x,1/2-y,1/2-z
1/2+x,y,1/2-z
1/2-x,-y,1/2+z
-x,-y,-z

loop_
_atom_site_label
_atom_site_fract_x
_atom_site_fract_y
_atom_site_fract_z
Ce1 0.21001 0.25000 0.12921
O1 0.04540 0.25000 0.46520
O2 0.05270 0.25000 0.79250
O3 0.42070 0.37810 0.35510
O4 0.26990 0.53970 0.47660
C1 0.12370 0.25000 0.62800
C2 0.40920 0.47790 0.45360

loop_
_cod_related_entry_id
_cod_related_entry_database
_cod_related_entry_code
1 AMCSD 0016836
